data_1553851
loop_
_publ_author_name
'Zhang, Yuehong'
'Wang, Chiming'
'Chen, Xin'
'Pan, Houhe'
'Qi, Dongdong'
'Wang, Kang'
'Jiang, Jianzhuang'

_publ_section_title
;
 Novel, linear oligoisoindole compounds with a conjugated electronic
 structure
;
_journal_issue 12
_journal_name_full 'Organic Chemistry Frontiers'
_journal_page_first 2364
_journal_paper_doi 10.1039/C7QO00631D
_journal_volume 4
_journal_year 2017
_chemical_formula_sum 'C100 H96 Cl6 N6 O10'
_chemical_formula_weight 1754.53
_space_group_IT_number 2
_space_group_name_Hall '-P 1'
_space_group_name_H-M_alt 'P -1'
_symmetry_cell_setting triclinic
_symmetry_space_group_name_H-M 'P -1'
_atom_sites_solution_hydrogens geom
_atom_sites_solution_primary direct
_atom_sites_solution_secondary difmap
_audit_creation_method SHELXL-97
_audit_update_record
;
2017-05-18 deposited with the CCDC.
2017-08-29 downloaded from the CCDC.
;
_cell_angle_alpha 100.836(3)
_cell_angle_beta 99.601(4)
_cell_angle_gamma 93.264(3)
_cell_formula_units_Z 1
_cell_length_a 9.8074(5)
_cell_length_b 13.2321(5)
_cell_length_c 17.7176(7)
_cell_measurement_reflns_used 6448
_cell_measurement_temperature 150
_cell_measurement_theta_max 66.8846
_cell_measurement_theta_min 3.4121
_cell_volume 2217.36(17)
_computing_structure_refinement 'SHELXL-97 (Sheldrick, 1997)'
_computing_structure_solution 'SHELXS-97 (Sheldrick, 1990)'
_diffrn_ambient_temperature 150
_diffrn_measured_fraction_theta_full 0.972
_diffrn_measured_fraction_theta_max 0.972
_diffrn_measurement_device_type 'Xcalibur, Eos, Gemini'
_diffrn_measurement_method '\w scans'
_diffrn_radiation_monochromator graphite
_diffrn_radiation_source 'fine-focus sealed tube'
_diffrn_radiation_type CuK\a
_diffrn_radiation_wavelength 1.54178
_diffrn_reflns_av_R_equivalents 0.0199
_diffrn_reflns_av_sigmaI/netI 0.0263
_diffrn_reflns_limit_h_max 11
_diffrn_reflns_limit_h_min -10
_diffrn_reflns_limit_k_max 12
_diffrn_reflns_limit_k_min -15
_diffrn_reflns_limit_l_max 21
_diffrn_reflns_limit_l_min -19
_diffrn_reflns_number 14923
_diffrn_reflns_theta_full 66.99
_diffrn_reflns_theta_max 66.99
_diffrn_reflns_theta_min 3.41
_exptl_absorpt_coefficient_mu 2.281
_exptl_absorpt_correction_T_max 1.00000
_exptl_absorpt_correction_T_min 0.31053
_exptl_absorpt_correction_type multi-scan
_exptl_absorpt_process_details
;
CrysAlisPro, Agilent Technologies,
Version 1.171.35.11 (release 16-05-2011 CrysAlis171 .NET)
(compiled May 16 2011,17:55:39)
Empirical absorption correction using spherical harmonics,
 implemented in SCALE3 ABSPACK scaling algorithm.
;
_exptl_crystal_colour red
_exptl_crystal_density_diffrn 1.314
_exptl_crystal_density_method 'not measured'
_exptl_crystal_description block
_exptl_crystal_F_000 920
_refine_diff_density_max 1.209
_refine_diff_density_min -0.800
_refine_diff_density_rms 0.065
_refine_ls_extinction_method none
_refine_ls_goodness_of_fit_ref 1.018
_refine_ls_hydrogen_treatment mixed
_refine_ls_matrix_type full
_refine_ls_number_parameters 560
_refine_ls_number_reflns 7686
_refine_ls_number_restraints 0
_refine_ls_restrained_S_all 1.018
_refine_ls_R_factor_all 0.0751
_refine_ls_R_factor_gt 0.0658
_refine_ls_shift/su_max 0.001
_refine_ls_shift/su_mean 0.000
_refine_ls_structure_factor_coef Fsqd
_refine_ls_weighting_details 'calc w=1/[\s^2^(Fo^2^)+(0.1072P)^2^+2.3162P] where P=(Fo^2^+2Fc^2^)/3'
_refine_ls_weighting_scheme calc
_refine_ls_wR_factor_gt 0.1830
_refine_ls_wR_factor_ref 0.1934
_reflns_number_gt 6507
_reflns_number_total 7686
_reflns_threshold_expression >2sigma(I)
_cod_data_source_file c7qo00631d2.cif
_cod_data_source_block zyh
_cod_original_cell_volume 2217.35(17)
_cod_database_code 1553851

loop_
_symmetry_equiv_pos_as_xyz
'x, y, z'
'-x, -y, -z'

loop_
_atom_site_label
_atom_site_type_symbol
_atom_site_fract_x
_atom_site_fract_y
_atom_site_fract_z
_atom_site_U_iso_or_equiv
_atom_site_adp_type
_atom_site_occupancy
_atom_site_symmetry_multiplicity
_atom_site_calc_flag
_atom_site_refinement_flags
O1 O 0.1577(2) 1.26116(14) 0.12092(11) 0.0375(4) Uani 1 1 d .
O3 O 0.3219(2) 0.54566(15) 0.34152(12) 0.0383(5) Uani 1 1 d .
O2 O 0.1100(2) 1.15510(16) 0.22433(12) 0.0397(5) Uani 1 1 d .
O4 O 0.5220(2) 0.43141(15) 0.32168(12) 0.0401(5) Uani 1 1 d .
N1 N 0.5026(2) 0.90321(16) 0.06394(12) 0.0304(5) Uani 1 1 d .
N2 N 0.4169(2) 0.83365(17) 0.16633(12) 0.0310(5) Uani 1 1 d .
C1 C 0.4298(3) 0.9053(2) 0.12089(15) 0.0296(5) Uani 1 1 d .
C2 C 0.4945(3) 0.7561(2) 0.16308(15) 0.0311(6) Uani 1 1 d .
C3 C 0.3522(3) 0.9961(2) 0.13085(15) 0.0300(5) Uani 1 1 d .
N3 N 0.5988(3) 0.73770(19) 0.12375(14) 0.0385(6) Uani 1 1 d .
H3 H 0.6216 0.7749 0.0921 0.046 Uiso 1 1 calc R
C4 C 0.4054(3) 0.5739(2) 0.29262(15) 0.0316(6) Uani 1 1 d .
C5 C 0.4725(3) 0.99029(19) 0.03095(15) 0.0289(5) Uani 1 1 d .
C6 C 0.3897(3) 0.6562(2) 0.25586(15) 0.0310(5) Uani 1 1 d .
H6 H 0.3189 0.6989 0.2631 0.037 Uiso 1 1 calc R
C7 C 0.3090(3) 1.1389(2) 0.06666(15) 0.0313(6) Uani 1 1 d .
H7 H 0.3221 1.1757 0.0282 0.038 Uiso 1 1 calc R
C8 C 0.2013(3) 1.1161(2) 0.17765(16) 0.0333(6) Uani 1 1 d .
C9 C 0.4832(3) 0.6740(2) 0.20727(15) 0.0307(5) Uani 1 1 d .
C10 C 0.2225(3) 1.1710(2) 0.11921(16) 0.0329(6) Uani 1 1 d .
C11 C 0.6059(3) 0.5284(2) 0.23299(17) 0.0356(6) Uani 1 1 d .
H11 H 0.6769 0.4860 0.2255 0.043 Uiso 1 1 calc R
C12 C 0.5151(3) 0.5108(2) 0.28184(16) 0.0333(6) Uani 1 1 d .
C13 C 0.3761(3) 1.0496(2) 0.07311(14) 0.0296(5) Uani 1 1 d .
C14 C 0.5884(3) 0.6109(2) 0.19539(16) 0.0331(6) Uani 1 1 d .
C15 C 0.2660(3) 1.0279(2) 0.18383(15) 0.0325(6) Uani 1 1 d .
H15 H 0.2526 0.9908 0.2221 0.039 Uiso 1 1 calc R
C16 C 0.6812(3) 0.3067(2) 0.28603(18) 0.0399(6) Uani 1 1 d .
C17 C 0.6517(3) 0.3925(2) 0.33727(17) 0.0356(6) Uani 1 1 d .
C18 C 0.1470(3) 1.3710(2) 0.02876(17) 0.0395(6) Uani 1 1 d .
C19 C 0.1135(3) 1.1196(2) 0.29474(17) 0.0383(6) Uani 1 1 d .
C20 C 0.7408(3) 0.4389(2) 0.40589(18) 0.0395(6) Uani 1 1 d .
C21 C 0.6701(3) 0.6481(2) 0.14009(18) 0.0413(7) Uani 1 1 d .
H21A H 0.7666 0.6677 0.1644 0.050 Uiso 1 1 calc R
H21B H 0.6656 0.5961 0.0930 0.050 Uiso 1 1 calc R
C22 C 0.2161(3) 0.6088(2) 0.35853(17) 0.0371(6) Uani 1 1 d .
C23 C 0.0831(3) 0.5781(3) 0.31668(19) 0.0438(7) Uani 1 1 d .
C24 C 0.0216(3) 1.0370(3) 0.2969(2) 0.0479(8) Uani 1 1 d .
C25 C 0.0949(3) 1.2830(2) 0.05008(17) 0.0377(6) Uani 1 1 d .
C26 C 0.3038(4) 1.2619(3) 0.3545(2) 0.0493(8) Uani 1 1 d .
H26A H 0.3741 1.2356 0.3263 0.074 Uiso 1 1 calc R
H26B H 0.3466 1.2976 0.4060 0.074 Uiso 1 1 calc R
H26C H 0.2538 1.3087 0.3274 0.074 Uiso 1 1 calc R
C27 C 0.8649(3) 0.3950(3) 0.4236(2) 0.0456(7) Uani 1 1 d .
H27 H 0.9263 0.4231 0.4698 0.055 Uiso 1 1 calc R
C28 C 0.2057(3) 1.1742(2) 0.36009(18) 0.0410(7) Uani 1 1 d .
C29 C -0.0213(3) 0.6391(3) 0.3384(2) 0.0539(9) Uani 1 1 d .
H29 H -0.1123 0.6213 0.3121 0.065 Uiso 1 1 calc R
C30 C 0.2490(3) 0.6937(2) 0.41976(18) 0.0421(7) Uani 1 1 d .
C31 C 0.2733(4) 1.4357(3) 0.0773(2) 0.0512(8) Uani 1 1 d .
H31A H 0.2557 1.4613 0.1289 0.077 Uiso 1 1 calc R
H31B H 0.2945 1.4927 0.0536 0.077 Uiso 1 1 calc R
H31C H 0.3505 1.3943 0.0806 0.077 Uiso 1 1 calc R
C32 C 0.8089(3) 0.2676(2) 0.3061(2) 0.0469(7) Uani 1 1 d .
H32 H 0.8336 0.2114 0.2728 0.056 Uiso 1 1 calc R
C33 C 0.2029(4) 1.1436(3) 0.43109(19) 0.0480(8) Uani 1 1 d .
H33 H 0.2623 1.1786 0.4761 0.058 Uiso 1 1 calc R
C34 C 0.0074(4) 0.7245(3) 0.3977(2) 0.0571(9) Uani 1 1 d .
H34 H -0.0637 0.7640 0.4108 0.069 Uiso 1 1 calc R
C35 C -0.0234(4) 1.2217(3) 0.0077(2) 0.0504(8) Uani 1 1 d .
C36 C 0.8980(3) 0.3110(3) 0.3742(2) 0.0497(8) Uani 1 1 d .
H36 H 0.9817 0.2831 0.3869 0.060 Uiso 1 1 calc R
C37 C 0.7051(4) 0.5321(3) 0.4595(2) 0.0534(8) Uani 1 1 d .
H37A H 0.7130 0.5916 0.4363 0.080 Uiso 1 1 calc R
H37B H 0.7678 0.5434 0.5087 0.080 Uiso 1 1 calc R
H37C H 0.6116 0.5206 0.4678 0.080 Uiso 1 1 calc R
C38 C 0.0771(3) 1.3974(3) -0.03936(18) 0.0458(7) Uani 1 1 d .
H38 H 0.1074 1.4572 -0.0543 0.055 Uiso 1 1 calc R
C39 C 0.3942(4) 0.7178(3) 0.4661(2) 0.0528(8) Uani 1 1 d .
H39A H 0.3978 0.7785 0.5060 0.079 Uiso 1 1 calc R
H39B H 0.4572 0.7298 0.4320 0.079 Uiso 1 1 calc R
H39C H 0.4204 0.6606 0.4898 0.079 Uiso 1 1 calc R
C40 C 0.1422(4) 0.7523(3) 0.4382(2) 0.0527(8) Uani 1 1 d .
H40 H 0.1609 0.8107 0.4780 0.063 Uiso 1 1 calc R
C41 C 0.1130(4) 1.0621(3) 0.4349(2) 0.0566(9) Uani 1 1 d .
H41 H 0.1127 1.0423 0.4826 0.068 Uiso 1 1 calc R
C42 C -0.0358(4) 1.3356(3) -0.0844(2) 0.0547(9) Uani 1 1 d .
H42 H -0.0791 1.3528 -0.1305 0.066 Uiso 1 1 calc R
C43 C 0.5814(4) 0.2571(3) 0.2133(2) 0.0536(8) Uani 1 1 d .
H43A H 0.5087 0.2158 0.2265 0.080 Uiso 1 1 calc R
H43B H 0.6295 0.2139 0.1786 0.080 Uiso 1 1 calc R
H43C H 0.5420 0.3096 0.1880 0.080 Uiso 1 1 calc R
C44 C 0.0241(4) 1.0096(3) 0.3699(2) 0.0547(9) Uani 1 1 d .
H44 H -0.0359 0.9547 0.3741 0.066 Uiso 1 1 calc R
C45 C -0.0855(4) 1.2488(3) -0.0621(2) 0.0601(9) Uani 1 1 d .
H45 H -0.1612 1.2073 -0.0936 0.072 Uiso 1 1 calc R
C46 C 0.0519(4) 0.4840(3) 0.2525(2) 0.0582(9) Uani 1 1 d .
H46A H 0.1105 0.4888 0.2148 0.087 Uiso 1 1 calc R
H46B H -0.0436 0.4794 0.2277 0.087 Uiso 1 1 calc R
H46C H 0.0689 0.4235 0.2740 0.087 Uiso 1 1 calc R
C47 C -0.0743(4) 0.9807(3) 0.2250(2) 0.0632(10) Uani 1 1 d .
H47A H -0.1353 1.0275 0.2050 0.095 Uiso 1 1 calc R
H47B H -0.1281 0.9252 0.2375 0.095 Uiso 1 1 calc R
H47C H -0.0211 0.9531 0.1863 0.095 Uiso 1 1 calc R
C48 C -0.0850(4) 1.1330(3) 0.0370(3) 0.0714(11) Uani 1 1 d .
H48A H -0.0292 1.0758 0.0293 0.107 Uiso 1 1 calc R
H48B H -0.1777 1.1124 0.0086 0.107 Uiso 1 1 calc R
H48C H -0.0872 1.1540 0.0916 0.107 Uiso 1 1 calc R
O5 O 0.2272(4) 0.6085(3) 0.9054(2) 0.0961(11) Uani 1 1 d .
H5 H 0.1734 0.6527 0.8990 0.144 Uiso 1 1 calc R
C49 C 0.3454(6) 0.6532(4) 0.9621(3) 0.0880(14) Uani 1 1 d .
H49A H 0.3676 0.7229 0.9569 0.132 Uiso 1 1 calc R
H49B H 0.4227 0.6136 0.9544 0.132 Uiso 1 1 calc R
H49C H 0.3258 0.6535 1.0135 0.132 Uiso 1 1 calc R
Cl3 Cl 0.66642(9) 0.85899(7) 0.36152(6) 0.0647(3) Uani 1 1 d .
Cl1 Cl 0.41598(17) 0.95512(12) 0.39242(10) 0.1090(5) Uani 1 1 d .
C51 C 0.5481(4) 0.9487(3) 0.3391(2) 0.0506(8) Uani 1 1 d .
H51 H 0.5043 0.9246 0.2842 0.061 Uiso 1 1 calc R
Cl2 Cl 0.63436(15) 1.06980(8) 0.34552(9) 0.0895(4) Uani 1 1 d .

loop_
_atom_site_aniso_label
_atom_site_aniso_U_11
_atom_site_aniso_U_22
_atom_site_aniso_U_33
_atom_site_aniso_U_23
_atom_site_aniso_U_13
_atom_site_aniso_U_12
O1 0.0471(11) 0.0320(10) 0.0376(10) 0.0096(8) 0.0116(8) 0.0198(8)
O3 0.0387(10) 0.0404(11) 0.0489(11) 0.0272(9) 0.0209(9) 0.0141(8)
O2 0.0424(11) 0.0432(11) 0.0420(11) 0.0134(9) 0.0205(9) 0.0198(9)
O4 0.0348(10) 0.0389(11) 0.0585(12) 0.0320(10) 0.0139(9) 0.0119(8)
N1 0.0387(12) 0.0281(11) 0.0315(11) 0.0147(9) 0.0132(9) 0.0125(9)
N2 0.0385(12) 0.0310(11) 0.0308(11) 0.0155(9) 0.0136(9) 0.0115(9)
C1 0.0347(13) 0.0305(13) 0.0283(12) 0.0124(10) 0.0095(10) 0.0088(11)
C2 0.0382(14) 0.0318(13) 0.0292(12) 0.0136(10) 0.0122(11) 0.0106(11)
C3 0.0334(13) 0.0310(13) 0.0299(12) 0.0111(10) 0.0097(10) 0.0088(10)
N3 0.0476(14) 0.0391(13) 0.0444(13) 0.0275(11) 0.0255(11) 0.0200(11)
C4 0.0316(13) 0.0354(14) 0.0335(13) 0.0165(11) 0.0106(11) 0.0061(11)
C5 0.0346(13) 0.0270(12) 0.0297(12) 0.0115(10) 0.0095(10) 0.0099(10)
C6 0.0321(13) 0.0316(13) 0.0343(13) 0.0131(11) 0.0109(11) 0.0106(10)
C7 0.0398(14) 0.0290(13) 0.0306(13) 0.0131(10) 0.0113(11) 0.0112(11)
C8 0.0348(14) 0.0343(14) 0.0343(14) 0.0073(11) 0.0130(11) 0.0105(11)
C9 0.0359(14) 0.0291(13) 0.0320(13) 0.0131(10) 0.0100(11) 0.0092(11)
C10 0.0355(14) 0.0291(13) 0.0359(14) 0.0079(11) 0.0072(11) 0.0123(11)
C11 0.0350(14) 0.0332(14) 0.0461(15) 0.0180(12) 0.0138(12) 0.0125(11)
C12 0.0346(14) 0.0311(13) 0.0396(14) 0.0184(11) 0.0079(11) 0.0076(11)
C13 0.0355(13) 0.0289(13) 0.0288(12) 0.0101(10) 0.0111(10) 0.0083(10)
C14 0.0366(14) 0.0332(14) 0.0364(14) 0.0162(11) 0.0135(11) 0.0113(11)
C15 0.0371(14) 0.0347(14) 0.0316(13) 0.0141(11) 0.0118(11) 0.0106(11)
C16 0.0450(16) 0.0326(14) 0.0482(16) 0.0192(12) 0.0120(13) 0.0071(12)
C17 0.0336(14) 0.0326(14) 0.0499(16) 0.0244(12) 0.0135(12) 0.0106(11)
C18 0.0438(16) 0.0400(15) 0.0404(15) 0.0102(12) 0.0158(12) 0.0204(13)
C19 0.0423(15) 0.0386(15) 0.0453(16) 0.0155(12) 0.0266(13) 0.0183(12)
C20 0.0441(16) 0.0355(15) 0.0468(16) 0.0199(12) 0.0157(13) 0.0107(12)
C21 0.0490(17) 0.0381(15) 0.0513(17) 0.0248(13) 0.0261(14) 0.0221(13)
C22 0.0380(15) 0.0425(15) 0.0438(15) 0.0269(13) 0.0200(12) 0.0142(12)
C23 0.0403(16) 0.0513(18) 0.0499(17) 0.0270(14) 0.0165(13) 0.0086(13)
C24 0.0466(17) 0.0457(17) 0.0576(19) 0.0085(14) 0.0269(15) 0.0104(14)
C25 0.0408(15) 0.0362(15) 0.0400(15) 0.0095(12) 0.0108(12) 0.0204(12)
C26 0.0516(18) 0.0484(18) 0.0508(18) 0.0124(14) 0.0147(15) 0.0052(14)
C27 0.0396(16) 0.0470(17) 0.0529(18) 0.0186(14) 0.0051(14) 0.0080(13)
C28 0.0443(16) 0.0419(16) 0.0453(16) 0.0127(13) 0.0233(13) 0.0179(13)
C29 0.0362(16) 0.070(2) 0.068(2) 0.0366(19) 0.0162(15) 0.0126(15)
C30 0.0445(16) 0.0467(17) 0.0465(16) 0.0251(14) 0.0193(13) 0.0129(13)
C31 0.060(2) 0.0459(18) 0.0516(18) 0.0143(15) 0.0140(16) 0.0063(15)
C32 0.0513(18) 0.0348(15) 0.062(2) 0.0169(14) 0.0198(16) 0.0169(13)
C33 0.0533(18) 0.0556(19) 0.0434(17) 0.0164(14) 0.0218(14) 0.0148(15)
C34 0.052(2) 0.066(2) 0.072(2) 0.036(2) 0.0307(18) 0.0303(17)
C35 0.0469(18) 0.0469(18) 0.0571(19) 0.0127(15) 0.0030(15) 0.0132(14)
C36 0.0431(17) 0.0470(18) 0.068(2) 0.0264(16) 0.0141(16) 0.0203(14)
C37 0.060(2) 0.0447(18) 0.060(2) 0.0106(15) 0.0190(17) 0.0151(15)
C38 0.0524(18) 0.0484(18) 0.0485(17) 0.0193(14) 0.0237(15) 0.0298(15)
C39 0.0538(19) 0.055(2) 0.0530(19) 0.0161(16) 0.0124(15) 0.0069(15)
C40 0.061(2) 0.0515(19) 0.0561(19) 0.0198(16) 0.0259(17) 0.0187(16)
C41 0.063(2) 0.068(2) 0.053(2) 0.0270(18) 0.0311(17) 0.0140(18)
C42 0.0504(19) 0.074(2) 0.0464(18) 0.0220(17) 0.0081(15) 0.0300(18)
C43 0.060(2) 0.0497(19) 0.0523(19) 0.0141(15) 0.0106(16) 0.0043(16)
C44 0.057(2) 0.054(2) 0.067(2) 0.0249(17) 0.0365(18) 0.0063(16)
C45 0.0486(19) 0.065(2) 0.061(2) 0.0108(18) -0.0059(16) 0.0143(17)
C46 0.051(2) 0.062(2) 0.062(2) 0.0187(18) 0.0086(16) -0.0014(16)
C47 0.060(2) 0.060(2) 0.071(2) 0.0067(19) 0.0253(19) -0.0002(18)
C48 0.058(2) 0.059(2) 0.096(3) 0.027(2) 0.000(2) -0.0015(18)
O5 0.090(2) 0.086(2) 0.108(3) 0.002(2) 0.025(2) 0.0116(19)
C49 0.092(3) 0.089(3) 0.079(3) 0.003(3) 0.023(3) -0.004(3)
Cl3 0.0513(5) 0.0592(5) 0.0857(7) 0.0298(5) 0.0004(4) 0.0074(4)
Cl1 0.1168(11) 0.1137(10) 0.1390(12) 0.0647(9) 0.0848(10) 0.0538(9)
C51 0.0566(19) 0.0514(19) 0.0445(17) 0.0119(14) 0.0063(15) 0.0120(15)
Cl2 0.1036(9) 0.0503(6) 0.1216(10) 0.0288(6) 0.0279(8) 0.0055(5)

loop_
_atom_type_symbol
_atom_type_description
_atom_type_scat_dispersion_real
_atom_type_scat_dispersion_imag
_atom_type_scat_source
C C 0.0181 0.0091 'International Tables Vol C Tables 4.2.6.8 and 6.1.1.4'
H H 0.0000 0.0000 'International Tables Vol C Tables 4.2.6.8 and 6.1.1.4'
N N 0.0311 0.0180 'International Tables Vol C Tables 4.2.6.8 and 6.1.1.4'
O O 0.0492 0.0322 'International Tables Vol C Tables 4.2.6.8 and 6.1.1.4'
Cl Cl 0.3639 0.7018 'International Tables Vol C Tables 4.2.6.8 and 6.1.1.4'

loop_
_geom_angle_atom_site_label_1
_geom_angle_atom_site_label_2
_geom_angle_atom_site_label_3
_geom_angle
_geom_angle_site_symmetry_1
C10 O1 C25 117.9(2) .
C4 O3 C22 117.5(2) .
C8 O2 C19 116.6(2) .
C12 O4 C17 116.9(2) .
C1 N1 C5 106.6(2) .
C2 N2 C1 120.4(2) .
N1 C1 N2 128.5(2) .
N1 C1 C3 112.1(2) .
N2 C1 C3 119.4(2) .
N2 C2 N3 128.8(2) .
N2 C2 C9 123.7(2) .
N3 C2 C9 107.4(2) .
C15 C3 C13 123.1(2) .
C15 C3 C1 130.3(2) .
C13 C3 C1 106.5(2) .
C2 N3 C21 113.2(2) .
O3 C4 C6 125.2(2) .
O3 C4 C12 114.7(2) .
C6 C4 C12 120.1(2) .
C5 C5 N1 121.9(3) 2_675
C5 C5 C13 128.7(3) 2_675
N1 C5 C13 109.4(2) .
C4 C6 C9 118.1(2) .
C10 C7 C13 118.1(2) .
C15 C8 O2 124.1(2) .
C15 C8 C10 120.4(2) .
O2 C8 C10 115.5(2) .
C14 C9 C6 121.7(2) .
C14 C9 C2 108.1(2) .
C6 C9 C2 130.2(2) .
O1 C10 C7 122.8(2) .
O1 C10 C8 115.3(2) .
C7 C10 C8 121.7(2) .
C12 C11 C14 118.2(2) .
O4 C12 C11 123.3(2) .
O4 C12 C4 115.4(2) .
C11 C12 C4 121.3(2) .
C3 C13 C7 119.1(2) .
C3 C13 C5 105.3(2) .
C7 C13 C5 135.6(2) .
C9 C14 C11 120.6(2) .
C9 C14 C21 109.6(2) .
C11 C14 C21 129.8(2) .
C8 C15 C3 117.6(2) .
C17 C16 C32 116.8(3) .
C17 C16 C43 122.2(3) .
C32 C16 C43 121.0(3) .
C20 C17 C16 123.5(3) .
C20 C17 O4 117.5(3) .
C16 C17 O4 118.9(3) .
C25 C18 C38 117.5(3) .
C25 C18 C31 121.1(3) .
C38 C18 C31 121.4(3) .
C24 C19 C28 123.5(3) .
C24 C19 O2 119.2(3) .
C28 C19 O2 117.2(3) .
C17 C20 C27 117.1(3) .
C17 C20 C37 121.7(3) .
C27 C20 C37 121.2(3) .
N3 C21 C14 101.6(2) .
C23 C22 C30 124.0(3) .
C23 C22 O3 117.7(3) .
C30 C22 O3 118.1(3) .
C22 C23 C29 116.3(3) .
C22 C23 C46 122.1(3) .
C29 C23 C46 121.7(3) .
C19 C24 C44 116.5(3) .
C19 C24 C47 121.3(3) .
C44 C24 C47 122.2(3) .
C18 C25 O1 117.5(3) .
C18 C25 C35 123.1(3) .
O1 C25 C35 119.1(3) .
C36 C27 C20 121.0(3) .
C19 C28 C33 117.4(3) .
C19 C28 C26 121.4(3) .
C33 C28 C26 121.3(3) .
C34 C29 C23 121.4(3) .
C40 C30 C22 117.4(3) .
C40 C30 C39 121.7(3) .
C22 C30 C39 120.9(3) .
C36 C32 C16 120.9(3) .
C41 C33 C28 120.4(3) .
C29 C34 C40 120.4(3) .
C25 C35 C45 116.9(3) .
C25 C35 C48 121.5(3) .
C45 C35 C48 121.5(3) .
C27 C36 C32 120.6(3) .
C42 C38 C18 120.6(3) .
C30 C40 C34 120.5(3) .
C44 C41 C33 121.0(3) .
C45 C42 C38 120.8(3) .
C41 C44 C24 121.2(3) .
C42 C45 C35 120.9(3) .
Cl1 C51 Cl2 112.2(2) .
Cl1 C51 Cl3 113.6(2) .
Cl2 C51 Cl3 110.9(2) .

loop_
_geom_bond_atom_site_label_1
_geom_bond_atom_site_label_2
_geom_bond_distance
_geom_bond_site_symmetry_2
O1 C10 1.381(3) .
O1 C25 1.392(3) .
O3 C4 1.372(3) .
O3 C22 1.405(3) .
O2 C8 1.375(3) .
O2 C19 1.409(3) .
O4 C12 1.370(3) .
O4 C17 1.403(3) .
N1 C1 1.326(3) .
N1 C5 1.411(3) .
N2 C2 1.310(3) .
N2 C1 1.368(3) .
C1 C3 1.456(4) .
C2 N3 1.340(3) .
C2 C9 1.462(4) .
C3 C15 1.389(4) .
C3 C13 1.392(4) .
N3 C21 1.461(3) .
C4 C6 1.374(4) .
C4 C12 1.415(4) .
C5 C5 1.359(5) 2_675
C5 C13 1.473(4) .
C6 C9 1.397(4) .
C7 C10 1.387(4) .
C7 C13 1.398(4) .
C8 C15 1.374(4) .
C8 C10 1.407(4) .
C9 C14 1.382(4) .
C11 C12 1.380(4) .
C11 C14 1.387(4) .
C14 C21 1.498(4) .
C16 C17 1.390(4) .
C16 C32 1.399(4) .
C16 C43 1.497(5) .
C17 C20 1.387(4) .
C18 C25 1.386(4) .
C18 C38 1.399(4) .
C18 C31 1.502(5) .
C19 C24 1.387(5) .
C19 C28 1.393(5) .
C20 C27 1.392(4) .
C20 C37 1.505(4) .
C22 C23 1.386(4) .
C22 C30 1.388(5) .
C23 C29 1.399(5) .
C23 C46 1.498(5) .
C24 C44 1.405(5) .
C24 C47 1.491(5) .
C25 C35 1.393(5) .
C26 C28 1.493(5) .
C27 C36 1.370(5) .
C28 C33 1.396(4) .
C29 C34 1.370(6) .
C30 C40 1.384(5) .
C30 C39 1.504(5) .
C32 C36 1.371(5) .
C33 C41 1.373(5) .
C34 C40 1.388(5) .
C35 C45 1.403(5) .
C35 C48 1.505(5) .
C38 C42 1.374(5) .
C41 C44 1.365(5) .
C42 C45 1.373(6) .
O5 C49 1.419(6) .
Cl3 C51 1.759(3) .
Cl1 C51 1.723(4) .
C51 Cl2 1.744(4) .
